data_7233881
loop_
_publ_author_name
'Meng Li'
'Wei Yao'
'Jun-Dao Chen'
'Hai-Yan Lu'
'YongSheng Zhao'
'Chuan-Feng Chen'

_publ_section_title
;
 Tetrahydro[5]helicene-based full-color emission dyes in both solution and
 solid states: synthesis, structures, photophysical properties and optical
 waveguide applications
;
_journal_name_full 'Journal of Materials Chemistry C'
_journal_page_first 8373
_journal_page_last 8380
_journal_paper_doi 10.1039/C4TC01562B
_journal_volume 2
_journal_year 2014
_chemical_formula_moiety 'C43 H39 N O6'
_chemical_formula_sum 'C43 H39 N O6'
_chemical_formula_weight 665.75
_space_group_IT_number 14
_space_group_name_Hall '-P 2ybc'
_space_group_name_H-M_alt 'P 1 21/c 1'
_symmetry_cell_setting monoclinic
_symmetry_space_group_name_H-M 'P 1 21/c 1'
_atom_sites_solution_hydrogens geom
_atom_sites_solution_primary direct
_atom_sites_solution_secondary difmap
_cell_angle_alpha 90.00
_cell_angle_beta 109.695(8)
_cell_angle_gamma 90.00
_cell_formula_units_Z 4
_cell_length_a 13.701(5)
_cell_length_b 14.227(5)
_cell_length_c 18.390(7)
_cell_measurement_reflns_used 9796
_cell_measurement_temperature 173(2)
_cell_measurement_theta_max 26.0128
_cell_measurement_theta_min 1.4313
_cell_volume 3375(2)
_computing_cell_refinement 'CrystalClear (Rigaku Inc., 2008)'
_computing_data_collection 'CrystalClear (Rigaku Inc., 2008)'
_computing_data_reduction 'CrystalClear (Rigaku Inc., 2008)'
_computing_molecular_graphics
;
Mercury: visualization and analysis of crystal structures, C. F. Macrae,
P. R. Edgington, P. McCabe, E. Pidcock, G. P. Shields, R. Taylor,
M. Towler and J. van de Streek, J. Appl. Cryst., 39, 453-457, 2006.
;
_computing_publication_material 'SHELX-97 (Sheldrick, 2008)'
_computing_structure_refinement 'SHELX-97 (Sheldrick, 2008)'
_computing_structure_solution 'SHELX-97 (Sheldrick, 2008)'
_diffrn_ambient_temperature 173(2)
_diffrn_detector_area_resol_mean 28.5714
_diffrn_measured_fraction_theta_full 0.996
_diffrn_measured_fraction_theta_max 0.996
_diffrn_measurement_device_type 'Saturn724+ CCD'
_diffrn_measurement_method '\w scans at fixed \c = 45\%'
_diffrn_radiation_monochromator graphite
_diffrn_radiation_source 'fine-focus sealed tube'
_diffrn_radiation_type MoK\a
_diffrn_radiation_wavelength 0.71073
_diffrn_reflns_av_R_equivalents 0.0650
_diffrn_reflns_av_sigmaI/netI 0.0884
_diffrn_reflns_limit_h_max 12
_diffrn_reflns_limit_h_min -16
_diffrn_reflns_limit_k_max 16
_diffrn_reflns_limit_k_min -14
_diffrn_reflns_limit_l_max 21
_diffrn_reflns_limit_l_min -21
_diffrn_reflns_number 12274
_diffrn_reflns_theta_full 25.00
_diffrn_reflns_theta_max 25.00
_diffrn_reflns_theta_min 2.16
_exptl_absorpt_coefficient_mu 0.087
_exptl_absorpt_correction_T_max 1.0000
_exptl_absorpt_correction_T_min 0.4763
_exptl_absorpt_correction_type multi-scan
_exptl_absorpt_process_details 'CrystalClear (Rigaku Inc., 2008)'
_exptl_crystal_colour yellow
_exptl_crystal_density_diffrn 1.310
_exptl_crystal_density_method 'not measured'
_exptl_crystal_description plate
_exptl_crystal_F_000 1408
_exptl_crystal_size_max 0.27
_exptl_crystal_size_mid 0.24
_exptl_crystal_size_min 0.05
_refine_diff_density_max 0.258
_refine_diff_density_min -0.234
_refine_diff_density_rms 0.059
_refine_ls_extinction_method none
_refine_ls_goodness_of_fit_ref 1.214
_refine_ls_hydrogen_treatment constr
_refine_ls_matrix_type full
_refine_ls_number_parameters 476
_refine_ls_number_reflns 5930
_refine_ls_number_restraints 64
_refine_ls_restrained_S_all 1.213
_refine_ls_R_factor_all 0.1600
_refine_ls_R_factor_gt 0.1245
_refine_ls_shift/su_max 0.000
_refine_ls_shift/su_mean 0.000
_refine_ls_structure_factor_coef Fsqd
_refine_ls_weighting_details 'calc w=1/[\s^2^(Fo^2^)+(0.0597P)^2^+5.1207P] where P=(Fo^2^+2Fc^2^)/3'
_refine_ls_weighting_scheme calc
_refine_ls_wR_factor_gt 0.2267
_refine_ls_wR_factor_ref 0.2475
_reflns_number_gt 4305
_reflns_number_total 5930
_reflns_threshold_expression >2sigma(I)
_cod_data_source_file 1000002.cif
_cod_data_source_block PCOD1000002
_cod_original_sg_symbol_H-M P2(1)/c
_cod_database_code 7233881

loop_
_symmetry_equiv_pos_as_xyz
'x, y, z'
'-x, y+1/2, -z+1/2'
'-x, -y, -z'
'x, -y-1/2, z-1/2'

loop_
_atom_site_label
_atom_site_type_symbol
_atom_site_fract_x
_atom_site_fract_y
_atom_site_fract_z
_atom_site_U_iso_or_equiv
_atom_site_adp_type
_atom_site_occupancy
_atom_site_symmetry_multiplicity
_atom_site_calc_flag
_atom_site_refinement_flags
_atom_site_disorder_assembly
_atom_site_disorder_group
O1 O 0.4975(3) 0.9474(3) 0.2219(3) 0.0631(12) Uani 1 1 d . . .
O2 O 0.5719(3) 0.6532(2) 0.0053(2) 0.0425(9) Uani 1 1 d . . .
O3 O 0.9095(3) 0.6669(2) 0.04501(19) 0.0423(9) Uani 1 1 d . B .
O4 O 1.0081(3) 0.9152(2) -0.1963(2) 0.0564(10) Uani 1 1 d . . .
O5 O 0.7263(3) 0.0470(3) 0.1640(2) 0.0627(12) Uani 1 1 d . . .
O6 O 0.8283(3) 0.0366(3) -0.0487(2) 0.0621(11) Uani 1 1 d . B .
N1 N 0.7736(4) 0.0190(3) 0.0570(3) 0.0539(12) Uani 1 1 d . B .
C1 C 0.5720(4) 1.0131(4) 0.2649(4) 0.0573(16) Uani 1 1 d . . .
H1B H 0.6259 1.0205 0.2414 0.086 Uiso 1 1 calc R . .
H1A H 0.6034 0.9905 0.3181 0.086 Uiso 1 1 calc R . .
H1C H 0.5384 1.0738 0.2652 0.086 Uiso 1 1 calc R . .
C2 C 0.5322(4) 0.8631(4) 0.2043(3) 0.0465(14) Uani 1 1 d . . .
C3 C 0.6303(4) 0.8285(4) 0.2398(3) 0.0544(15) Uani 1 1 d . . .
H3 H 0.6797 0.8637 0.2792 0.065 Uiso 1 1 calc R . .
C4 C 0.6565(4) 0.7414(4) 0.2174(3) 0.0499(14) Uani 1 1 d . . .
H4 H 0.7239 0.7170 0.2432 0.060 Uiso 1 1 calc R . .
C5 C 0.5877(4) 0.6890(3) 0.1586(3) 0.0384(12) Uani 1 1 d . . .
C6 C 0.4888(4) 0.7268(4) 0.1231(3) 0.0476(14) Uani 1 1 d . . .
H6 H 0.4400 0.6937 0.0818 0.057 Uiso 1 1 calc R . .
C7 C 0.4613(4) 0.8109(4) 0.1470(3) 0.0512(14) Uani 1 1 d . . .
H7 H 0.3925 0.8337 0.1240 0.061 Uiso 1 1 calc R . .
C8 C 0.6183(4) 0.5971(3) 0.1345(3) 0.0373(12) Uani 1 1 d . . .
C9 C 0.6106(3) 0.5813(3) 0.0565(3) 0.0349(11) Uani 1 1 d . . .
C10 C 0.5817(4) 0.6435(4) -0.0691(3) 0.0466(13) Uani 1 1 d . . .
H10A H 0.5342 0.5945 -0.0981 0.070 Uiso 1 1 calc R . .
H10B H 0.6531 0.6261 -0.0633 0.070 Uiso 1 1 calc R . .
H10C H 0.5643 0.7033 -0.0969 0.070 Uiso 1 1 calc R . .
C11 C 0.6440(4) 0.4965(3) 0.0352(3) 0.0370(12) Uani 1 1 d . . .
H11 H 0.6358 0.4855 -0.0175 0.044 Uiso 1 1 calc R . .
C12 C 0.6895(3) 0.4270(3) 0.0903(3) 0.0336(11) Uani 1 1 d . . .
C13 C 0.6900(3) 0.4395(3) 0.1659(3) 0.0357(11) Uani 1 1 d . . .
C14 C 0.6574(4) 0.5242(3) 0.1866(3) 0.0395(12) Uani 1 1 d . . .
H14 H 0.6618 0.5330 0.2389 0.047 Uiso 1 1 calc R . .
C15 C 0.7232(4) 0.3564(3) 0.2197(3) 0.0413(12) Uani 1 1 d . . .
H15A H 0.6948 0.3627 0.2624 0.050 Uiso 1 1 calc R . .
H15B H 0.7998 0.3548 0.2424 0.050 Uiso 1 1 calc R . .
C16 C 0.6838(4) 0.2654(3) 0.1752(3) 0.0411(12) Uani 1 1 d . . .
H16B H 0.7080 0.2108 0.2100 0.049 Uiso 1 1 calc R . .
H16A H 0.6071 0.2650 0.1558 0.049 Uiso 1 1 calc R . .
C17 C 0.7235(4) 0.2578(3) 0.1085(3) 0.0373(12) Uani 1 1 d . . .
C18 C 0.7349(4) 0.3408(3) 0.0696(3) 0.0336(11) Uani 1 1 d . . .
C19 C 0.7504(4) 0.1740(3) 0.0816(3) 0.0375(12) Uani 1 1 d . . .
C20 C 0.7465(4) 0.0762(4) 0.1088(3) 0.0487(14) Uani 1 1 d . . .
C21 C 0.7704(5) -0.0843(4) 0.0594(4) 0.0640(18) Uani 1 1 d D . .
H21A H 0.8047 -0.1059 0.1132 0.077 Uiso 1 1 calc R A 1
H21B H 0.8091 -0.1106 0.0273 0.077 Uiso 1 1 calc R A 1
C22 C 0.6589(9) -0.1204(8) 0.0298(7) 0.072(3) Uani 0.629(12) 1 d PDU B 1
H22A H 0.6216 -0.0961 0.0636 0.087 Uiso 0.629(12) 1 calc PR B 1
H22B H 0.6597 -0.1899 0.0333 0.087 Uiso 0.629(12) 1 calc PR B 1
C23 C 0.5989(11) -0.0911(8) -0.0549(7) 0.094(4) Uani 0.629(12) 1 d PDU B 1
H23C H 0.6277 -0.1242 -0.0898 0.141 Uiso 0.629(12) 1 calc PR B 1
H23B H 0.6056 -0.0231 -0.0604 0.141 Uiso 0.629(12) 1 calc PR B 1
H23A H 0.5255 -0.1073 -0.0679 0.141 Uiso 0.629(12) 1 calc PR B 1
C22' C 0.6826(12) -0.1252(13) -0.0082(11) 0.068(4) Uani 0.371(12) 1 d PDU B 2
H22C H 0.6865 -0.1947 -0.0074 0.082 Uiso 0.371(12) 1 calc PR B 2
H22D H 0.6878 -0.1028 -0.0577 0.082 Uiso 0.371(12) 1 calc PR B 2
C23' C 0.5798(15) -0.0928(14) -0.0002(15) 0.080(5) Uani 0.371(12) 1 d PDU B 2
H23D H 0.5220 -0.1245 -0.0391 0.119 Uiso 0.371(12) 1 calc PR B 2
H23F H 0.5727 -0.0247 -0.0079 0.119 Uiso 0.371(12) 1 calc PR B 2
H23E H 0.5791 -0.1086 0.0515 0.119 Uiso 0.371(12) 1 calc PR B 2
C24 C 0.8018(4) 0.0708(3) 0.0020(3) 0.0465(13) Uani 1 1 d . . .
C25 C 0.7866(4) 0.1713(3) 0.0193(3) 0.0385(12) Uani 1 1 d . B .
C26 C 0.8054(3) 0.2512(3) -0.0160(3) 0.0362(11) Uani 1 1 d . . .
C27 C 0.8487(4) 0.2523(3) -0.0809(3) 0.0404(12) Uani 1 1 d . B .
H27A H 0.8307 0.1928 -0.1103 0.049 Uiso 1 1 calc R . .
H27B H 0.9252 0.2570 -0.0595 0.049 Uiso 1 1 calc R . .
C28 C 0.8057(4) 0.3346(3) -0.1346(3) 0.0401(12) Uani 1 1 d . . .
H28B H 0.8379 0.3363 -0.1754 0.048 Uiso 1 1 calc R B .
H28A H 0.7299 0.3272 -0.1599 0.048 Uiso 1 1 calc R . .
C29 C 0.8282(4) 0.4241(3) -0.0896(3) 0.0343(11) Uani 1 1 d . B .
C30 C 0.8214(3) 0.4239(3) -0.0157(3) 0.0353(11) Uani 1 1 d . . .
C31 C 0.7853(4) 0.3388(3) 0.0137(3) 0.0336(11) Uani 1 1 d . B .
C32 C 0.8541(3) 0.5047(3) 0.0315(3) 0.0358(11) Uani 1 1 d . B .
H32 H 0.8574 0.5030 0.0839 0.043 Uiso 1 1 calc R . .
C33 C 0.8811(3) 0.5861(3) 0.0015(3) 0.0343(11) Uani 1 1 d . . .
C34 C 0.9080(5) 0.6653(4) 0.1226(3) 0.0529(15) Uani 1 1 d . . .
H34A H 0.8380 0.6497 0.1219 0.079 Uiso 1 1 calc R B .
H34C H 0.9280 0.7272 0.1463 0.079 Uiso 1 1 calc R . .
H34B H 0.9569 0.6178 0.1525 0.079 Uiso 1 1 calc R . .
C35 C 0.8821(3) 0.5898(3) -0.0750(3) 0.0360(11) Uani 1 1 d . B .
C36 C 0.8568(3) 0.5069(3) -0.1173(3) 0.0372(12) Uani 1 1 d . . .
H36 H 0.8591 0.5069 -0.1684 0.045 Uiso 1 1 calc R B .
C37 C 0.9110(4) 0.6771(3) -0.1078(3) 0.0347(11) Uani 1 1 d . . .
C38 C 0.9742(4) 0.6712(3) -0.1537(3) 0.0387(12) Uani 1 1 d . B .
H38 H 0.9972 0.6114 -0.1644 0.046 Uiso 1 1 calc R . .
C39 C 1.0033(4) 0.7511(4) -0.1836(3) 0.0440(13) Uani 1 1 d . . .
H39 H 1.0458 0.7465 -0.2150 0.053 Uiso 1 1 calc R B .
C40 C 0.9699(4) 0.8386(4) -0.1673(3) 0.0422(13) Uani 1 1 d . B .
C41 C 0.9064(4) 0.8463(4) -0.1239(3) 0.0422(13) Uani 1 1 d . . .
H41 H 0.8824 0.9060 -0.1141 0.051 Uiso 1 1 calc R B .
C42 C 0.8778(4) 0.7646(3) -0.0943(3) 0.0419(12) Uani 1 1 d . B .
H42 H 0.8341 0.7696 -0.0639 0.050 Uiso 1 1 calc R . .
C43 C 0.9735(5) 1.0055(4) -0.1829(4) 0.074(2) Uani 1 1 d . . .
H43A H 0.8982 1.0099 -0.2084 0.111 Uiso 1 1 calc R . .
H43C H 1.0077 1.0538 -0.2039 0.111 Uiso 1 1 calc R . .
H43B H 0.9906 1.0153 -0.1272 0.111 Uiso 1 1 calc R . .

loop_
_atom_site_aniso_label
_atom_site_aniso_U_11
_atom_site_aniso_U_22
_atom_site_aniso_U_33
_atom_site_aniso_U_23
_atom_site_aniso_U_13
_atom_site_aniso_U_12
O1 0.048(2) 0.049(2) 0.091(3) -0.025(2) 0.021(2) 0.0045(19)
O2 0.047(2) 0.0340(19) 0.044(2) 0.0010(16) 0.0119(17) 0.0034(16)
O3 0.053(2) 0.0329(19) 0.039(2) -0.0065(15) 0.0128(17) -0.0085(16)
O4 0.071(3) 0.041(2) 0.054(2) 0.0110(19) 0.017(2) -0.007(2)
O5 0.086(3) 0.041(2) 0.071(3) 0.010(2) 0.039(3) -0.004(2)
O6 0.085(3) 0.037(2) 0.070(3) -0.014(2) 0.034(3) -0.001(2)
N1 0.065(3) 0.030(2) 0.068(3) -0.005(2) 0.025(3) -0.001(2)
C1 0.061(4) 0.042(3) 0.073(4) -0.017(3) 0.028(3) -0.010(3)
C2 0.040(3) 0.040(3) 0.060(4) -0.009(3) 0.017(3) 0.003(2)
C3 0.045(3) 0.054(4) 0.059(4) -0.026(3) 0.010(3) 0.001(3)
C4 0.040(3) 0.046(3) 0.053(3) -0.012(3) 0.001(3) 0.004(3)
C5 0.033(3) 0.031(3) 0.048(3) 0.000(2) 0.010(2) -0.001(2)
C6 0.035(3) 0.039(3) 0.061(4) -0.017(3) 0.006(3) -0.003(2)
C7 0.033(3) 0.053(3) 0.063(4) -0.011(3) 0.010(3) 0.004(3)
C8 0.030(3) 0.035(3) 0.044(3) -0.003(2) 0.009(2) -0.001(2)
C9 0.026(2) 0.034(3) 0.040(3) 0.001(2) 0.005(2) -0.001(2)
C10 0.050(3) 0.042(3) 0.043(3) 0.008(3) 0.009(3) 0.006(3)
C11 0.037(3) 0.031(3) 0.040(3) 0.001(2) 0.009(2) -0.001(2)
C12 0.028(2) 0.029(2) 0.040(3) -0.001(2) 0.007(2) -0.001(2)
C13 0.029(2) 0.035(3) 0.040(3) 0.001(2) 0.007(2) -0.001(2)
C14 0.035(3) 0.040(3) 0.041(3) -0.004(2) 0.008(2) 0.000(2)
C15 0.042(3) 0.039(3) 0.042(3) 0.005(2) 0.013(2) 0.001(2)
C16 0.042(3) 0.035(3) 0.048(3) 0.010(2) 0.018(2) 0.002(2)
C17 0.029(2) 0.037(3) 0.043(3) 0.007(2) 0.009(2) -0.004(2)
C18 0.035(3) 0.029(2) 0.033(3) -0.004(2) 0.006(2) 0.001(2)
C19 0.035(3) 0.030(3) 0.046(3) -0.001(2) 0.012(2) -0.007(2)
C20 0.041(3) 0.040(3) 0.063(4) 0.005(3) 0.015(3) -0.003(3)
C21 0.093(5) 0.028(3) 0.067(4) -0.002(3) 0.021(4) 0.001(3)
C22 0.094(6) 0.043(4) 0.077(6) 0.007(5) 0.025(5) -0.020(5)
C23 0.106(8) 0.059(6) 0.093(8) -0.002(6) 0.002(7) -0.024(6)
C22' 0.083(7) 0.044(6) 0.079(7) -0.003(6) 0.030(6) -0.016(6)
C23' 0.094(9) 0.054(8) 0.087(10) -0.010(8) 0.026(8) -0.016(8)
C24 0.045(3) 0.029(3) 0.057(4) -0.001(3) 0.006(3) 0.000(2)
C25 0.037(3) 0.028(3) 0.046(3) -0.005(2) 0.007(2) -0.003(2)
C26 0.029(2) 0.035(3) 0.039(3) -0.001(2) 0.005(2) -0.003(2)
C27 0.045(3) 0.033(3) 0.043(3) -0.005(2) 0.015(2) 0.001(2)
C28 0.041(3) 0.042(3) 0.036(3) -0.001(2) 0.012(2) -0.008(2)
C29 0.034(3) 0.034(3) 0.030(3) -0.002(2) 0.004(2) -0.001(2)
C30 0.029(2) 0.031(3) 0.042(3) -0.004(2) 0.007(2) -0.005(2)
C31 0.033(3) 0.027(2) 0.036(3) -0.004(2) 0.005(2) 0.003(2)
C32 0.029(3) 0.041(3) 0.034(3) 0.003(2) 0.006(2) 0.002(2)
C33 0.030(2) 0.031(3) 0.040(3) -0.001(2) 0.010(2) -0.002(2)
C34 0.071(4) 0.046(3) 0.040(3) -0.009(3) 0.017(3) -0.013(3)
C35 0.027(2) 0.034(3) 0.043(3) 0.002(2) 0.007(2) 0.002(2)
C36 0.031(3) 0.043(3) 0.036(3) 0.002(2) 0.009(2) 0.002(2)
C37 0.033(3) 0.031(3) 0.037(3) 0.006(2) 0.008(2) 0.005(2)
C38 0.039(3) 0.031(3) 0.041(3) 0.001(2) 0.007(2) 0.006(2)
C39 0.038(3) 0.045(3) 0.047(3) 0.009(3) 0.013(2) 0.003(2)
C40 0.041(3) 0.039(3) 0.038(3) 0.011(2) 0.002(2) -0.002(2)
C41 0.043(3) 0.035(3) 0.046(3) 0.004(2) 0.011(3) 0.003(2)
C42 0.042(3) 0.042(3) 0.044(3) 0.002(2) 0.017(2) 0.005(2)
C43 0.082(5) 0.042(4) 0.094(5) 0.024(4) 0.024(4) 0.001(3)

loop_
_atom_type_symbol
_atom_type_description
_atom_type_scat_dispersion_real
_atom_type_scat_dispersion_imag
_atom_type_scat_source
C C 0.0033 0.0016 'International Tables Vol C Tables 4.2.6.8 and 6.1.1.4'
H H 0.0000 0.0000 'International Tables Vol C Tables 4.2.6.8 and 6.1.1.4'
N N 0.0061 0.0033 'International Tables Vol C Tables 4.2.6.8 and 6.1.1.4'
O O 0.0106 0.0060 'International Tables Vol C Tables 4.2.6.8 and 6.1.1.4'

loop_
_geom_angle_atom_site_label_1
_geom_angle_atom_site_label_2
_geom_angle_atom_site_label_3
_geom_angle
_geom_angle_site_symmetry_1
_geom_angle_site_symmetry_3
C2 O1 C1 117.9(4) . .
C9 O2 C10 116.6(4) . .
C33 O3 C34 117.9(4) . .
C40 O4 C43 116.8(4) . .
C20 N1 C24 112.7(4) . .
C20 N1 C21 123.0(5) . .
C24 N1 C21 124.3(5) . .
O1 C1 H1B 109.5 . .
O1 C1 H1A 109.5 . .
H1B C1 H1A 109.5 . .
O1 C1 H1C 109.5 . .
H1B C1 H1C 109.5 . .
H1A C1 H1C 109.5 . .
O1 C2 C3 124.4(5) . .
O1 C2 C7 116.1(5) . .
C3 C2 C7 119.5(5) . .
C2 C3 C4 119.2(5) . .
C2 C3 H3 120.4 . .
C4 C3 H3 120.4 . .
C5 C4 C3 122.3(5) . .
C5 C4 H4 118.9 . .
C3 C4 H4 118.9 . .
C4 C5 C6 117.0(5) . .
C4 C5 C8 121.3(4) . .
C6 C5 C8 121.7(4) . .
C7 C6 C5 120.9(5) . .
C7 C6 H6 119.6 . .
C5 C6 H6 119.6 . .
C6 C7 C2 120.9(5) . .
C6 C7 H7 119.5 . .
C2 C7 H7 119.5 . .
C14 C8 C9 117.3(4) . .
C14 C8 C5 122.2(4) . .
C9 C8 C5 120.5(4) . .
O2 C9 C11 122.8(4) . .
O2 C9 C8 117.2(4) . .
C11 C9 C8 120.0(4) . .
O2 C10 H10A 109.5 . .
O2 C10 H10B 109.5 . .
H10A C10 H10B 109.5 . .
O2 C10 H10C 109.5 . .
H10A C10 H10C 109.5 . .
H10B C10 H10C 109.5 . .
C9 C11 C12 121.1(5) . .
C9 C11 H11 119.4 . .
C12 C11 H11 119.4 . .
C13 C12 C11 118.7(4) . .
C13 C12 C18 119.9(4) . .
C11 C12 C18 121.4(4) . .
C14 C13 C12 119.4(5) . .
C14 C13 C15 123.7(5) . .
C12 C13 C15 116.8(4) . .
C13 C14 C8 123.0(5) . .
C13 C14 H14 118.5 . .
C8 C14 H14 118.5 . .
C13 C15 C16 109.7(4) . .
C13 C15 H15A 109.7 . .
C16 C15 H15A 109.7 . .
C13 C15 H15B 109.7 . .
C16 C15 H15B 109.7 . .
H15A C15 H15B 108.2 . .
C17 C16 C15 109.8(4) . .
C17 C16 H16B 109.7 . .
C15 C16 H16B 109.7 . .
C17 C16 H16A 109.7 . .
C15 C16 H16A 109.7 . .
H16B C16 H16A 108.2 . .
C19 C17 C18 116.7(4) . .
C19 C17 C16 124.4(4) . .
C18 C17 C16 118.9(4) . .
C17 C18 C31 120.9(4) . .
C17 C18 C12 115.6(4) . .
C31 C18 C12 123.4(4) . .
C17 C19 C25 121.8(4) . .
C17 C19 C20 129.9(5) . .
C25 C19 C20 108.3(4) . .
O5 C20 N1 124.1(5) . .
O5 C20 C19 130.3(5) . .
N1 C20 C19 105.6(5) . .
N1 C21 C22' 112.3(9) . .
N1 C21 C22 111.2(6) . .
C22' C21 C22 33.0(7) . .
N1 C21 H21A 109.4 . .
C22' C21 H21A 132.4 . .
C22 C21 H21A 109.4 . .
N1 C21 H21B 109.4 . .
C22' C21 H21B 78.6 . .
C22 C21 H21B 109.4 . .
H21A C21 H21B 108.0 . .
C21 C22 C23 113.2(10) . .
C21 C22 H22A 108.9 . .
C23 C22 H22A 108.9 . .
C21 C22 H22B 108.9 . .
C23 C22 H22B 108.9 . .
H22A C22 H22B 107.7 . .
C21 C22' C23' 107.7(15) . .
C21 C22' H22C 110.2 . .
C23' C22' H22C 110.2 . .
C21 C22' H22D 110.2 . .
C23' C22' H22D 110.2 . .
H22C C22' H22D 108.5 . .
C22' C23' H23D 109.5 . .
C22' C23' H23F 109.5 . .
H23D C23' H23F 109.5 . .
C22' C23' H23E 109.5 . .
H23D C23' H23E 109.5 . .
H23F C23' H23E 109.5 . .
O6 C24 N1 124.7(5) . .
O6 C24 C25 130.4(5) . .
N1 C24 C25 104.9(5) . .
C26 C25 C19 122.7(4) . .
C26 C25 C24 128.9(5) . .
C19 C25 C24 108.4(4) . .
C25 C26 C31 116.8(4) . .
C25 C26 C27 124.8(4) . .
C31 C26 C27 118.3(4) . .
C26 C27 C28 110.8(4) . .
C26 C27 H27A 109.5 . .
C28 C27 H27A 109.5 . .
C26 C27 H27B 109.5 . .
C28 C27 H27B 109.5 . .
H27A C27 H27B 108.1 . .
C29 C28 C27 109.5(4) . .
C29 C28 H28B 109.8 . .
C27 C28 H28B 109.8 . .
C29 C28 H28A 109.8 . .
C27 C28 H28A 109.8 . .
H28B C28 H28A 108.2 . .
C30 C29 C36 118.6(4) . .
C30 C29 C28 118.1(4) . .
C36 C29 C28 123.3(4) . .
C29 C30 C32 118.9(4) . .
C29 C30 C31 120.0(4) . .
C32 C30 C31 121.1(4) . .
C18 C31 C26 119.9(4) . .
C18 C31 C30 123.7(4) . .
C26 C31 C30 116.4(4) . .
C33 C32 C30 120.4(5) . .
C33 C32 H32 119.8 . .
C30 C32 H32 119.8 . .
O3 C33 C32 121.8(4) . .
O3 C33 C35 116.8(4) . .
C32 C33 C35 121.4(4) . .
O3 C34 H34A 109.5 . .
O3 C34 H34C 109.5 . .
H34A C34 H34C 109.5 . .
O3 C34 H34B 109.5 . .
H34A C34 H34B 109.5 . .
H34C C34 H34B 109.5 . .
C36 C35 C33 116.2(4) . .
C36 C35 C37 122.0(4) . .
C33 C35 C37 121.8(4) . .
C35 C36 C29 124.1(5) . .
C35 C36 H36 118.0 . .
C29 C36 H36 118.0 . .
C42 C37 C38 118.1(4) . .
C42 C37 C35 122.2(4) . .
C38 C37 C35 119.7(4) . .
C39 C38 C37 120.7(5) . .
C39 C38 H38 119.6 . .
C37 C38 H38 119.6 . .
C38 C39 C40 119.4(5) . .
C38 C39 H39 120.3 . .
C40 C39 H39 120.3 . .
C41 C40 O4 123.8(5) . .
C41 C40 C39 121.0(5) . .
O4 C40 C39 115.1(5) . .
C40 C41 C42 118.6(5) . .
C40 C41 H41 120.7 . .
C42 C41 H41 120.7 . .
C37 C42 C41 122.0(5) . .
C37 C42 H42 119.0 . .
C41 C42 H42 119.0 . .
O4 C43 H43A 109.5 . .
O4 C43 H43C 109.5 . .
H43A C43 H43C 109.5 . .
O4 C43 H43B 109.5 . .
H43A C43 H43B 109.5 . .
H43C C43 H43B 109.5 . .

loop_
_geom_bond_atom_site_label_1
_geom_bond_atom_site_label_2
_geom_bond_distance
_geom_bond_site_symmetry_2
O1 C2 1.368(6) .
O1 C1 1.414(6) .
O2 C9 1.370(5) .
O2 C10 1.424(6) .
O3 C33 1.379(5) .
O3 C34 1.434(6) .
O4 C40 1.390(6) .
O4 C43 1.421(7) .
O5 C20 1.214(6) .
O6 C24 1.211(6) .
N1 C20 1.396(7) .
N1 C24 1.406(7) .
N1 C21 1.471(6) .
C1 H1B 0.9800 .
C1 H1A 0.9800 .
C1 H1C 0.9800 .
C2 C3 1.373(7) .
C2 C7 1.384(7) .
C3 C4 1.391(7) .
C3 H3 0.9500 .
C4 C5 1.388(7) .
C4 H4 0.9500 .
C5 C6 1.398(7) .
C5 C8 1.486(6) .
C6 C7 1.372(7) .
C6 H6 0.9500 .
C7 H7 0.9500 .
C8 C14 1.391(7) .
C8 C9 1.421(7) .
C9 C11 1.393(6) .
C10 H10A 0.9800 .
C10 H10B 0.9800 .
C10 H10C 0.9800 .
C11 C12 1.403(6) .
C11 H11 0.9500 .
C12 C13 1.399(6) .
C12 C18 1.482(6) .
C13 C14 1.383(6) .
C13 C15 1.510(6) .
C14 H14 0.9500 .
C15 C16 1.530(7) .
C15 H15A 0.9900 .
C15 H15B 0.9900 .
C16 C17 1.504(7) .
C16 H16B 0.9900 .
C16 H16A 0.9900 .
C17 C19 1.387(7) .
C17 C18 1.416(6) .
C18 C31 1.418(6) .
C19 C25 1.394(7) .
C19 C20 1.484(7) .
C21 C22' 1.525(15) .
C21 C22 1.529(11) .
C21 H21A 0.9900 .
C21 H21B 0.9900 .
C22 C23 1.553(14) .
C22 H22A 0.9900 .
C22 H22B 0.9900 .
C23 H23C 0.9800 .
C23 H23B 0.9800 .
C23 H23A 0.9800 .
C22' C23' 1.535(17) .
C22' H22C 0.9900 .
C22' H22D 0.9900 .
C23' H23D 0.9800 .
C23' H23F 0.9800 .
C23' H23E 0.9800 .
C24 C25 1.495(7) .
C25 C26 1.376(6) .
C26 C31 1.424(6) .
C26 C27 1.502(6) .
C27 C28 1.517(7) .
C27 H27A 0.9900 .
C27 H27B 0.9900 .
C28 C29 1.493(6) .
C28 H28B 0.9900 .
C28 H28A 0.9900 .
C29 C30 1.392(6) .
C29 C36 1.393(6) .
C30 C32 1.419(6) .
C30 C31 1.476(6) .
C32 C33 1.385(6) .
C32 H32 0.9500 .
C33 C35 1.413(7) .
C34 H34A 0.9800 .
C34 H34C 0.9800 .
C34 H34B 0.9800 .
C35 C36 1.390(6) .
C35 C37 1.491(6) .
C36 H36 0.9500 .
C37 C42 1.376(6) .
C37 C38 1.402(6) .
C38 C39 1.379(7) .
C38 H38 0.9500 .
C39 C40 1.394(7) .
C39 H39 0.9500 .
C40 C41 1.369(7) .
C41 C42 1.394(7) .
C41 H41 0.9500 .
C42 H42 0.9500 .
C43 H43A 0.9800 .
C43 H43C 0.9800 .
C43 H43B 0.9800 .

loop_
_geom_torsion_atom_site_label_1
_geom_torsion_atom_site_label_2
_geom_torsion_atom_site_label_3
_geom_torsion_atom_site_label_4
_geom_torsion
_geom_torsion_site_symmetry_1
_geom_torsion_site_symmetry_2
_geom_torsion_site_symmetry_3
_geom_torsion_site_symmetry_4
C1 O1 C2 C3 16.0(8) . . . .
C1 O1 C2 C7 -164.5(5) . . . .
O1 C2 C3 C4 179.5(5) . . . .
C7 C2 C3 C4 0.0(9) . . . .
C2 C3 C4 C5 1.9(9) . . . .
C3 C4 C5 C6 -1.1(8) . . . .
C3 C4 C5 C8 178.6(5) . . . .
C4 C5 C6 C7 -1.5(8) . . . .
C8 C5 C6 C7 178.8(5) . . . .
C5 C6 C7 C2 3.4(9) . . . .
O1 C2 C7 C6 177.9(5) . . . .
C3 C2 C7 C6 -2.6(9) . . . .
C4 C5 C8 C14 55.0(7) . . . .
C6 C5 C8 C14 -125.3(6) . . . .
C4 C5 C8 C9 -123.6(6) . . . .
C6 C5 C8 C9 56.1(7) . . . .
C10 O2 C9 C11 -9.3(6) . . . .
C10 O2 C9 C8 169.1(4) . . . .
C14 C8 C9 O2 179.9(4) . . . .
C5 C8 C9 O2 -1.4(6) . . . .
C14 C8 C9 C11 -1.7(7) . . . .
C5 C8 C9 C11 177.0(4) . . . .
O2 C9 C11 C12 175.7(4) . . . .
C8 C9 C11 C12 -2.7(7) . . . .
C9 C11 C12 C13 7.4(7) . . . .
C9 C11 C12 C18 -173.6(4) . . . .
C11 C12 C13 C14 -7.8(7) . . . .
C18 C12 C13 C14 173.3(4) . . . .
C11 C12 C13 C15 170.1(4) . . . .
C18 C12 C13 C15 -8.9(6) . . . .
C12 C13 C14 C8 3.5(7) . . . .
C15 C13 C14 C8 -174.1(4) . . . .
C9 C8 C14 C13 1.2(7) . . . .
C5 C8 C14 C13 -177.4(4) . . . .
C14 C13 C15 C16 141.1(5) . . . .
C12 C13 C15 C16 -36.6(6) . . . .
C13 C15 C16 C17 57.1(5) . . . .
C15 C16 C17 C19 145.3(5) . . . .
C15 C16 C17 C18 -34.5(6) . . . .
C19 C17 C18 C31 -8.7(7) . . . .
C16 C17 C18 C31 171.1(4) . . . .
C19 C17 C18 C12 170.1(4) . . . .
C16 C17 C18 C12 -10.0(6) . . . .
C13 C12 C18 C17 34.1(6) . . . .
C11 C12 C18 C17 -144.8(4) . . . .
C13 C12 C18 C31 -147.1(5) . . . .
C11 C12 C18 C31 34.0(7) . . . .
C18 C17 C19 C25 -0.2(7) . . . .
C16 C17 C19 C25 179.9(5) . . . .
C18 C17 C19 C20 -179.3(5) . . . .
C16 C17 C19 C20 0.8(8) . . . .
C24 N1 C20 O5 -174.9(5) . . . .
C21 N1 C20 O5 6.4(9) . . . .
C24 N1 C20 C19 4.2(6) . . . .
C21 N1 C20 C19 -174.5(5) . . . .
C17 C19 C20 O5 -6.1(10) . . . .
C25 C19 C20 O5 174.7(6) . . . .
C17 C19 C20 N1 174.9(5) . . . .
C25 C19 C20 N1 -4.3(6) . . . .
C20 N1 C21 C22' 109.1(10) . . . .
C24 N1 C21 C22' -69.5(10) . . . .
C20 N1 C21 C22 73.5(8) . . . .
C24 N1 C21 C22 -105.0(8) . . . .
N1 C21 C22 C23 59.8(13) . . . .
C22' C21 C22 C23 -38.9(15) . . . .
N1 C21 C22' C23' -64.8(18) . . . .
C22 C21 C22' C23' 30.1(13) . . . .
C20 N1 C24 O6 180.0(5) . . . .
C21 N1 C24 O6 -1.4(9) . . . .
C20 N1 C24 C25 -2.4(6) . . . .
C21 N1 C24 C25 176.3(5) . . . .
C17 C19 C25 C26 5.0(8) . . . .
C20 C19 C25 C26 -175.8(5) . . . .
C17 C19 C25 C24 -176.3(4) . . . .
C20 C19 C25 C24 2.9(6) . . . .
O6 C24 C25 C26 -4.4(10) . . . .
N1 C24 C25 C26 178.1(5) . . . .
O6 C24 C25 C19 177.0(6) . . . .
N1 C24 C25 C19 -0.5(6) . . . .
C19 C25 C26 C31 -0.5(7) . . . .
C24 C25 C26 C31 -178.9(5) . . . .
C19 C25 C26 C27 177.2(5) . . . .
C24 C25 C26 C27 -1.2(8) . . . .
C25 C26 C27 C28 147.7(5) . . . .
C31 C26 C27 C28 -34.6(6) . . . .
C26 C27 C28 C29 56.3(5) . . . .
C27 C28 C29 C30 -38.0(6) . . . .
C27 C28 C29 C36 141.1(5) . . . .
C36 C29 C30 C32 -6.5(7) . . . .
C28 C29 C30 C32 172.7(4) . . . .
C36 C29 C30 C31 176.4(4) . . . .
C28 C29 C30 C31 -4.5(7) . . . .
C17 C18 C31 C26 13.2(7) . . . .
C12 C18 C31 C26 -165.5(4) . . . .
C17 C18 C31 C30 -165.4(4) . . . .
C12 C18 C31 C30 15.9(7) . . . .
C25 C26 C31 C18 -8.3(7) . . . .
C27 C26 C31 C18 173.8(4) . . . .
C25 C26 C31 C30 170.4(4) . . . .
C27 C26 C31 C30 -7.5(6) . . . .
C29 C30 C31 C18 -152.4(5) . . . .
C32 C30 C31 C18 30.5(7) . . . .
C29 C30 C31 C26 28.9(6) . . . .
C32 C30 C31 C26 -148.2(4) . . . .
C29 C30 C32 C33 7.2(7) . . . .
C31 C30 C32 C33 -175.7(4) . . . .
C34 O3 C33 C32 -1.4(7) . . . .
C34 O3 C33 C35 179.3(4) . . . .
C30 C32 C33 O3 177.5(4) . . . .
C30 C32 C33 C35 -3.2(7) . . . .
O3 C33 C35 C36 177.9(4) . . . .
C32 C33 C35 C36 -1.4(7) . . . .
O3 C33 C35 C37 -0.8(6) . . . .
C32 C33 C35 C37 179.9(4) . . . .
C33 C35 C36 C29 2.1(7) . . . .
C37 C35 C36 C29 -179.2(4) . . . .
C30 C29 C36 C35 1.9(7) . . . .
C28 C29 C36 C35 -177.2(4) . . . .
C36 C35 C37 C42 140.0(5) . . . .
C33 C35 C37 C42 -41.3(7) . . . .
C36 C35 C37 C38 -40.2(7) . . . .
C33 C35 C37 C38 138.5(5) . . . .
C42 C37 C38 C39 0.9(7) . . . .
C35 C37 C38 C39 -178.9(4) . . . .
C37 C38 C39 C40 0.4(8) . . . .
C43 O4 C40 C41 -3.6(7) . . . .
C43 O4 C40 C39 178.2(5) . . . .
C38 C39 C40 C41 -1.8(8) . . . .
C38 C39 C40 O4 176.5(4) . . . .
O4 C40 C41 C42 -176.4(5) . . . .
C39 C40 C41 C42 1.7(8) . . . .
C38 C37 C42 C41 -0.9(7) . . . .
C35 C37 C42 C41 178.9(5) . . . .
C40 C41 C42 C37 -0.4(8) . . . .
